data_1529877
loop_
_publ_author_name
'Qiu, Yi-Feng'
'Zhu, Xin-Yu'
'Li, Ying-Xiu'
'He, Yu-Tao'
'Yang, Fang'
'Wang, Jia'
'Hua, Hui-Liang'
'Zheng, Lan'
'Wang, Li-Chen'
'Liu, Xue-Yuan'
'Liang, Yong-Min'

_publ_section_title
;
 AgSCF3-Mediated Trifluoromethylthiolation/Radical Cascade Cyclization of
 1,6-Enynes.
;
_journal_issue 15
_journal_name_full 'Organic letters'
_journal_page_first 3694
_journal_page_last 3697
_journal_paper_doi 10.1021/acs.orglett.5b01657
_journal_volume 17
_journal_year 2015
_chemical_formula_moiety 'C22 H21 Cl F3 N O2 S2'
_chemical_formula_sum 'C22 H21 Cl F3 N O2 S2'
_chemical_formula_weight 487.97
_chemical_name_systematic
;
 ? 
;
_space_group_crystal_system monoclinic
_space_group_IT_number 14
_space_group_name_Hall '-P 2ybc'
_space_group_name_H-M_alt 'P 1 21/c 1'
_symmetry_space_group_name_Hall '-P 2ybc'
_symmetry_space_group_name_H-M 'P 1 21/c 1'
_atom_sites_solution_hydrogens geom
_atom_sites_solution_primary direct
_atom_sites_solution_secondary difmap
_audit_creation_date 2015-05-11
_audit_creation_method
;
Olex2 1.2
(compiled 2014.11.28 svn.r3106 for OlexSys, GUI svn.r4959)
;
_cell_angle_alpha 90.00
_cell_angle_beta 96.871(7)
_cell_angle_gamma 90.00
_cell_formula_units_Z 4
_cell_length_a 5.4961(5)
_cell_length_b 23.7140(19)
_cell_length_c 17.6522(13)
_cell_measurement_reflns_used 677
_cell_measurement_temperature 295.35(10)
_cell_measurement_theta_max 18.2920
_cell_measurement_theta_min 3.6220
_cell_volume 2284.2(3)
_computing_cell_refinement
;
CrysAlisPro, Agilent Technologies,
Version 1.171.37.33 (release 27-03-2014 CrysAlis171 .NET)
(compiled Mar 27 2014,17:12:48)
;
_computing_data_collection
;
CrysAlisPro, Agilent Technologies,
Version 1.171.37.33 (release 27-03-2014 CrysAlis171 .NET)
(compiled Mar 27 2014,17:12:48)
;
_computing_data_reduction
;
CrysAlisPro, Agilent Technologies,
Version 1.171.37.33 (release 27-03-2014 CrysAlis171 .NET)
(compiled Mar 27 2014,17:12:48)
;
_computing_molecular_graphics 'Olex2 (Dolomanov et al., 2009)'
_computing_publication_material 'Olex2 (Dolomanov et al., 2009)'
_computing_structure_refinement 'ShelXL (Sheldrick, 2008)'
_computing_structure_solution 'ShelXS (Sheldrick, 2008)'
_diffrn_ambient_environment air
_diffrn_ambient_temperature 295.35(10)
_diffrn_detector 'CCD plate'
_diffrn_detector_area_resol_mean 16.0733
_diffrn_detector_type Eos
_diffrn_measured_fraction_theta_full 0.998
_diffrn_measured_fraction_theta_max 0.998
_diffrn_measurement_details
;
  1 omega  -23.00   31.00   1.5000    7.0000
omega____ theta____ kappa____ phi______ frames
    -       20.5854  -57.0000  -30.0000 36

  2 omega  -36.00   72.00   1.5000    7.0000
omega____ theta____ kappa____ phi______ frames
    -       20.5854    0.0000 -150.0000 72

  3 omega   69.00   97.50   1.5000    7.0000
omega____ theta____ kappa____ phi______ frames
    -       20.5854 -178.0000 -180.0000 19

  4 omega  -17.00   10.00   1.5000    7.0000
omega____ theta____ kappa____ phi______ frames
    -      -17.1479  -99.0000  120.0000 18
;
_diffrn_measurement_device 'four-circle diffractometer'
_diffrn_measurement_device_type 'SuperNova, Dual, Cu at zero, Eos'
_diffrn_measurement_method '\w scans'
_diffrn_orient_matrix_UB_11 0.1132813000
_diffrn_orient_matrix_UB_12 -0.0015536000
_diffrn_orient_matrix_UB_13 0.0238383000
_diffrn_orient_matrix_UB_21 0.0270237000
_diffrn_orient_matrix_UB_22 -0.0257707000
_diffrn_orient_matrix_UB_23 -0.0176110000
_diffrn_orient_matrix_UB_31 0.0578175000
_diffrn_orient_matrix_UB_32 0.0150963000
_diffrn_orient_matrix_UB_33 -0.0275552000
_diffrn_radiation_monochromator mirror
_diffrn_radiation_probe x-ray
_diffrn_radiation_type MoK\a
_diffrn_radiation_wavelength 0.71073
_diffrn_reflns_av_R_equivalents 0.0849
_diffrn_reflns_av_unetI/netI 0.1995
_diffrn_reflns_limit_h_max 6
_diffrn_reflns_limit_h_min -5
_diffrn_reflns_limit_k_max 29
_diffrn_reflns_limit_k_min -15
_diffrn_reflns_limit_l_max 21
_diffrn_reflns_limit_l_min -21
_diffrn_reflns_number 8712
_diffrn_reflns_theta_full 26.00
_diffrn_reflns_theta_max 26.02
_diffrn_reflns_theta_min 3.44
_diffrn_source 'SuperNova (Mo) X-ray Source'
_exptl_absorpt_coefficient_mu 0.394
_exptl_absorpt_correction_T_max 1.00000
_exptl_absorpt_correction_T_min 0.86671
_exptl_absorpt_correction_type multi-scan
_exptl_absorpt_process_details
;
CrysAlisPro, Agilent Technologies,
Version 1.171.37.33 (release 27-03-2014 CrysAlis171 .NET)
(compiled Mar 27 2014,17:12:48)
Empirical absorption correction using spherical harmonics,
 implemented in SCALE3 ABSPACK scaling algorithm.
;
_exptl_crystal_colour 'clear light colourless'
_exptl_crystal_colour_lustre clear
_exptl_crystal_colour_modifier light
_exptl_crystal_colour_primary colourless
_exptl_crystal_density_diffrn 1.419
_exptl_crystal_density_method 'not measured'
_exptl_crystal_description block
_exptl_crystal_F_000 1008
_exptl_crystal_size_max 0.31
_exptl_crystal_size_mid 0.27
_exptl_crystal_size_min 0.25
_refine_diff_density_max 0.296
_refine_diff_density_min -0.352
_refine_diff_density_rms 0.060
_refine_ls_extinction_method none
_refine_ls_goodness_of_fit_ref 0.992
_refine_ls_hydrogen_treatment constr
_refine_ls_matrix_type full
_refine_ls_number_parameters 283
_refine_ls_number_reflns 4489
_refine_ls_number_restraints 0
_refine_ls_restrained_S_all 0.992
_refine_ls_R_factor_all 0.2562
_refine_ls_R_factor_gt 0.0820
_refine_ls_shift/su_max 0.000
_refine_ls_shift/su_mean 0.000
_refine_ls_structure_factor_coef Fsqd
_refine_ls_weighting_details 'calc w=1/[\s^2^(Fo^2^)+(0.0716P)^2^+0.0000P] where P=(Fo^2^+2Fc^2^)/3'
_refine_ls_weighting_scheme calc
_refine_ls_wR_factor_gt 0.1621
_refine_ls_wR_factor_ref 0.2684
_reflns_number_gt 1355
_reflns_number_total 4489
_reflns_threshold_expression >2sigma(I)
_cod_data_source_file ol5b01657_si_003.cif
_cod_data_source_block qiuyf0511
_cod_database_code 1529877
_chemical_oxdiff_formula 'C19 N1 H12 S13'
_reflns_odcompleteness_completeness 99.77
_reflns_odcompleteness_iscentric 1
_reflns_odcompleteness_theta 26.32
_olex2_refinement_description
;
1. Fixed Uiso
 At 1.2 times of:
  All C(H) groups, All C(H,H) groups
 At 1.5 times of:
  All C(H,H,H) groups
2.a Ternary CH refined with riding coordinates:
 C4(H4)
2.b Secondary CH2 refined with riding coordinates:
 C1(H1a,H1b), C5(H5a,H5b)
2.c Aromatic/amide H refined with riding coordinates:
 C7(H7), C8(H8), C10(H10), C16(H16), C17(H17), C19(H19), C20(H20)
2.d Idealised Me refined as rotating group:
 C13(H13a,H13b,H13c), C14(H14a,H14b,H14c), C21(H21a,H21b,H21c)
;
_olex2_date_sample_data_collection 2015-05-11
_olex2_submission_special_instructions 'No special instructions were received'

loop_
_space_group_symop_id
_space_group_symop_operation_xyz
1 'x, y, z'
2 '-x, y+1/2, -z+1/2'
3 '-x, -y, -z'
4 'x, -y-1/2, z-1/2'

loop_
_atom_site_label
_atom_site_type_symbol
_atom_site_fract_x
_atom_site_fract_y
_atom_site_fract_z
_atom_site_U_iso_or_equiv
_atom_site_adp_type
_atom_site_occupancy
_atom_site_calc_flag
_atom_site_refinement_flags_posn
Cl1 Cl -0.8407(7) 0.97546(14) 0.38247(17) 0.1860(17) Uani 1 d .
S1 S -0.3230(4) 0.81719(10) 0.71747(11) 0.0882(8) Uani 1 d .
S2 S 0.2882(3) 0.66555(9) 0.61927(11) 0.0683(6) Uani 1 d .
F1 F 0.1123(11) 0.8375(3) 0.7894(3) 0.144(2) Uani 1 d .
F2 F -0.1751(11) 0.8843(3) 0.8234(4) 0.169(3) Uani 1 d .
F3 F -0.0306(15) 0.9041(3) 0.7218(4) 0.187(3) Uani 1 d .
O1 O 0.4237(8) 0.6752(2) 0.6934(3) 0.0835(16) Uani 1 d .
O2 O 0.4156(8) 0.6556(2) 0.5541(3) 0.0865(17) Uani 1 d .
N1 N 0.1200(9) 0.7221(2) 0.5992(3) 0.0583(15) Uani 1 d .
C1 C -0.0107(12) 0.7412(3) 0.6619(4) 0.0621(19) Uani 1 d .
H1A H 0.1078 0.7508 0.7052 0.075 Uiso 1 calc R
H1B H -0.1109 0.7106 0.6772 0.075 Uiso 1 calc R
C2 C -0.1734(12) 0.7922(3) 0.6411(4) 0.065(2) Uani 1 d .
C3 C -0.2121(12) 0.8112(3) 0.5702(4) 0.0632(19) Uani 1 d .
C4 C -0.0918(11) 0.7846(3) 0.5068(3) 0.0561(18) Uani 1 d .
H4 H 0.0635 0.8044 0.5039 0.067 Uiso 1 calc R
C5 C -0.0322(11) 0.7234(3) 0.5244(3) 0.0583(18) Uani 1 d .
H5A H -0.1815 0.7019 0.5263 0.070 Uiso 1 calc R
H5B H 0.0567 0.7072 0.4853 0.070 Uiso 1 calc R
C6 C -0.3805(13) 0.8554(3) 0.5349(5) 0.076(2) Uani 1 d .
C7 C -0.5078(18) 0.8981(4) 0.5672(6) 0.117(3) Uani 1 d .
H7 H -0.4977 0.9026 0.6198 0.140 Uiso 1 calc R
C8 C -0.652(2) 0.9342(4) 0.5172(7) 0.139(4) Uani 1 d .
H8 H -0.7442 0.9624 0.5370 0.167 Uiso 1 calc R
C9 C -0.660(2) 0.9284(4) 0.4392(6) 0.116(3) Uani 1 d .
C10 C -0.5362(15) 0.8861(4) 0.4072(5) 0.095(3) Uani 1 d .
H10 H -0.5458 0.8823 0.3545 0.113 Uiso 1 calc R
C11 C -0.3973(12) 0.8491(4) 0.4549(4) 0.073(2) Uani 1 d .
C12 C -0.2640(12) 0.7979(3) 0.4313(4) 0.0613(19) Uani 1 d .
C13 C -0.4532(12) 0.7510(3) 0.4115(4) 0.071(2) Uani 1 d .
H13A H -0.3706 0.7168 0.4007 0.106 Uiso 1 calc GR
H13B H -0.5631 0.7619 0.3676 0.106 Uiso 1 calc GR
H13C H -0.5443 0.7450 0.4539 0.106 Uiso 1 calc GR
C14 C -0.1204(12) 0.8082(4) 0.3645(4) 0.096(3) Uani 1 d .
H14A H -0.0052 0.8382 0.3769 0.144 Uiso 1 calc GR
H14B H -0.2311 0.8185 0.3205 0.144 Uiso 1 calc GR
H14C H -0.0340 0.7745 0.3538 0.144 Uiso 1 calc GR
C15 C 0.0855(12) 0.6099(3) 0.6268(4) 0.0583(18) Uani 1 d .
C16 C 0.0060(14) 0.5971(3) 0.6955(4) 0.075(2) Uani 1 d .
H16 H 0.0640 0.6172 0.7392 0.089 Uiso 1 calc R
C17 C -0.1610(17) 0.5540(4) 0.6991(5) 0.097(3) Uani 1 d .
H17 H -0.2127 0.5451 0.7460 0.117 Uiso 1 calc R
C18 C -0.2524(17) 0.5241(4) 0.6362(7) 0.097(3) Uani 1 d .
C19 C -0.1781(17) 0.5377(4) 0.5681(6) 0.102(3) Uani 1 d .
H19 H -0.2416 0.5181 0.5246 0.122 Uiso 1 calc R
C20 C -0.0123(15) 0.5796(4) 0.5623(4) 0.080(2) Uani 1 d .
H20 H 0.0366 0.5881 0.5150 0.096 Uiso 1 calc R
C21 C -0.4371(16) 0.4776(4) 0.6437(6) 0.143(4) Uani 1 d .
H21A H -0.5985 0.4935 0.6408 0.214 Uiso 1 calc GR
H21B H -0.3985 0.4589 0.6919 0.214 Uiso 1 calc GR
H21C H -0.4313 0.4509 0.6031 0.214 Uiso 1 calc GR
C22 C -0.090(2) 0.8627(5) 0.7625(7) 0.107(3) Uani 1 d .

loop_
_atom_site_aniso_label
_atom_site_aniso_U_11
_atom_site_aniso_U_22
_atom_site_aniso_U_33
_atom_site_aniso_U_23
_atom_site_aniso_U_13
_atom_site_aniso_U_12
Cl1 0.239(4) 0.111(2) 0.176(3) -0.012(2) -0.109(3) 0.069(2)
S1 0.0808(15) 0.1013(18) 0.0844(14) -0.0116(14) 0.0181(12) 0.0177(14)
S2 0.0513(11) 0.0683(14) 0.0861(14) 0.0080(12) 0.0115(10) 0.0079(11)
F1 0.119(5) 0.128(5) 0.175(5) -0.060(4) -0.027(4) 0.017(4)
F2 0.173(6) 0.181(7) 0.152(5) -0.079(5) 0.017(4) 0.042(5)
F3 0.249(8) 0.113(6) 0.184(6) 0.021(5) -0.031(6) -0.069(6)
O1 0.059(3) 0.079(4) 0.103(4) 0.006(3) -0.025(3) -0.006(3)
O2 0.064(3) 0.104(4) 0.097(4) 0.009(3) 0.034(3) 0.015(3)
N1 0.051(3) 0.057(4) 0.068(4) 0.007(3) 0.013(3) 0.012(3)
C1 0.057(4) 0.066(5) 0.062(4) 0.002(4) 0.003(4) 0.001(4)
C2 0.060(4) 0.066(5) 0.071(5) -0.004(4) 0.012(4) 0.002(4)
C3 0.062(5) 0.054(5) 0.073(5) 0.006(4) 0.003(4) 0.000(4)
C4 0.041(4) 0.061(5) 0.064(4) 0.013(4) -0.001(3) -0.006(3)
C5 0.051(4) 0.068(5) 0.056(4) 0.005(4) 0.006(3) -0.001(4)
C6 0.074(5) 0.059(5) 0.091(6) 0.011(5) -0.012(5) 0.019(4)
C7 0.133(8) 0.087(7) 0.120(8) -0.021(6) -0.027(6) 0.044(7)
C8 0.173(11) 0.095(8) 0.138(9) -0.036(8) -0.031(8) 0.065(7)
C9 0.149(9) 0.069(7) 0.113(8) -0.015(6) -0.053(7) 0.019(7)
C10 0.092(6) 0.086(7) 0.097(6) 0.009(6) -0.027(5) -0.003(6)
C11 0.055(5) 0.084(6) 0.077(6) 0.026(5) -0.009(4) -0.001(4)
C12 0.052(4) 0.065(5) 0.064(4) 0.011(4) -0.004(4) -0.003(4)
C13 0.065(5) 0.070(5) 0.076(5) -0.008(4) -0.001(4) -0.003(4)
C14 0.047(4) 0.167(9) 0.074(5) 0.019(6) 0.007(4) -0.021(5)
C15 0.063(4) 0.052(4) 0.060(4) -0.002(4) 0.008(4) 0.007(4)
C16 0.083(6) 0.068(5) 0.073(5) 0.007(5) 0.010(4) -0.013(5)
C17 0.116(8) 0.079(7) 0.100(7) 0.027(6) 0.028(6) -0.011(6)
C18 0.099(7) 0.049(5) 0.138(8) 0.013(6) -0.001(7) -0.014(5)
C19 0.104(7) 0.082(7) 0.113(8) -0.004(6) -0.009(6) -0.021(6)
C20 0.090(6) 0.072(6) 0.078(5) -0.013(5) 0.010(5) 0.004(5)
C21 0.104(7) 0.089(8) 0.225(11) 0.031(8) -0.027(7) -0.027(6)
C22 0.111(9) 0.078(7) 0.128(9) -0.038(7) 0.005(7) 0.020(7)

loop_
_atom_type_symbol
_atom_type_description
_atom_type_scat_dispersion_real
_atom_type_scat_dispersion_imag
_atom_type_scat_source
C C 0.0033 0.0016 'International Tables Vol C Tables 4.2.6.8 and 6.1.1.4'
H H 0.0000 0.0000 'International Tables Vol C Tables 4.2.6.8 and 6.1.1.4'
Cl Cl 0.1484 0.1585 'International Tables Vol C Tables 4.2.6.8 and 6.1.1.4'
F F 0.0171 0.0103 'International Tables Vol C Tables 4.2.6.8 and 6.1.1.4'
N N 0.0061 0.0033 'International Tables Vol C Tables 4.2.6.8 and 6.1.1.4'
O O 0.0106 0.0060 'International Tables Vol C Tables 4.2.6.8 and 6.1.1.4'
S S 0.1246 0.1234 'International Tables Vol C Tables 4.2.6.8 and 6.1.1.4'

loop_
_geom_angle_atom_site_label_1
_geom_angle_atom_site_label_2
_geom_angle_atom_site_label_3
_geom_angle
C2 S1 C22 99.7(4)
O1 S2 N1 106.4(3)
O1 S2 C15 108.4(3)
O2 S2 O1 120.2(3)
O2 S2 N1 106.1(3)
O2 S2 C15 108.3(3)
N1 S2 C15 106.6(3)
C1 N1 S2 113.9(4)
C1 N1 C5 113.2(5)
C5 N1 S2 117.0(4)
N1 C1 H1A 109.0
N1 C1 H1B 109.0
N1 C1 C2 113.1(5)
H1A C1 H1B 107.8
C2 C1 H1A 109.0
C2 C1 H1B 109.0
C1 C2 S1 113.4(5)
C3 C2 S1 124.8(6)
C3 C2 C1 121.5(6)
C2 C3 C4 121.7(7)
C2 C3 C6 131.2(7)
C6 C3 C4 106.9(6)
C3 C4 H4 107.5
C3 C4 C5 110.6(5)
C3 C4 C12 105.9(5)
C5 C4 H4 107.5
C5 C4 C12 117.4(6)
C12 C4 H4 107.5
N1 C5 C4 106.8(5)
N1 C5 H5A 110.4
N1 C5 H5B 110.4
C4 C5 H5A 110.4
C4 C5 H5B 110.4
H5A C5 H5B 108.6
C7 C6 C3 131.4(8)
C7 C6 C11 120.7(8)
C11 C6 C3 108.0(7)
C6 C7 H7 121.3
C6 C7 C8 117.5(9)
C8 C7 H7 121.3
C7 C8 H8 119.6
C9 C8 C7 120.8(9)
C9 C8 H8 119.6
C8 C9 Cl1 117.2(9)
C10 C9 Cl1 120.8(8)
C10 C9 C8 121.9(9)
C9 C10 H10 120.7
C9 C10 C11 118.6(9)
C11 C10 H10 120.7
C6 C11 C12 112.7(6)
C10 C11 C6 120.6(8)
C10 C11 C12 126.6(8)
C11 C12 C4 101.0(6)
C11 C12 C13 108.0(5)
C11 C12 C14 113.6(7)
C13 C12 C4 111.8(6)
C14 C12 C4 112.0(5)
C14 C12 C13 110.0(6)
C12 C13 H13A 109.5
C12 C13 H13B 109.5
C12 C13 H13C 109.5
H13A C13 H13B 109.5
H13A C13 H13C 109.5
H13B C13 H13C 109.5
C12 C14 H14A 109.5
C12 C14 H14B 109.5
C12 C14 H14C 109.5
H14A C14 H14B 109.5
H14A C14 H14C 109.5
H14B C14 H14C 109.5
C16 C15 S2 120.6(6)
C16 C15 C20 118.3(7)
C20 C15 S2 121.0(6)
C15 C16 H16 120.4
C15 C16 C17 119.2(8)
C17 C16 H16 120.4
C16 C17 H17 119.0
C18 C17 C16 122.0(8)
C18 C17 H17 119.0
C17 C18 C21 119.5(10)
C19 C18 C17 118.7(8)
C19 C18 C21 121.8(10)
C18 C19 H19 119.5
C18 C19 C20 121.1(9)
C20 C19 H19 119.5
C15 C20 H20 119.6
C19 C20 C15 120.7(8)
C19 C20 H20 119.6
C18 C21 H21A 109.5
C18 C21 H21B 109.5
C18 C21 H21C 109.5
H21A C21 H21B 109.5
H21A C21 H21C 109.5
H21B C21 H21C 109.5
F1 C22 S1 114.9(8)
F1 C22 F2 104.4(9)
F2 C22 S1 106.8(8)
F3 C22 S1 115.5(9)
F3 C22 F1 107.0(10)
F3 C22 F2 107.3(9)

loop_
_geom_bond_atom_site_label_1
_geom_bond_atom_site_label_2
_geom_bond_distance
Cl1 C9 1.732(10)
S1 C2 1.764(7)
S1 C22 1.787(11)
S2 O1 1.445(5)
S2 O2 1.436(4)
S2 N1 1.642(5)
S2 C15 1.742(7)
F1 C22 1.301(10)
F2 C22 1.325(10)
F3 C22 1.282(12)
N1 C1 1.463(7)
N1 C5 1.477(7)
C1 H1A 0.9700
C1 H1B 0.9700
C1 C2 1.522(9)
C2 C3 1.323(8)
C3 C4 1.505(9)
C3 C6 1.485(9)
C4 H4 0.9800
C4 C5 1.513(9)
C4 C12 1.571(8)
C5 H5A 0.9700
C5 H5B 0.9700
C6 C7 1.391(10)
C6 C11 1.411(9)
C7 H7 0.9300
C7 C8 1.405(12)
C8 H8 0.9300
C8 C9 1.381(12)
C9 C10 1.369(12)
C10 H10 0.9300
C10 C11 1.381(10)
C11 C12 1.504(10)
C12 C13 1.533(9)
C12 C14 1.515(8)
C13 H13A 0.9600
C13 H13B 0.9600
C13 H13C 0.9600
C14 H14A 0.9600
C14 H14B 0.9600
C14 H14C 0.9600
C15 C16 1.372(8)
C15 C20 1.398(9)
C16 H16 0.9300
C16 C17 1.380(10)
C17 H17 0.9300
C17 C18 1.361(11)
C18 C19 1.354(11)
C18 C21 1.516(11)
C19 H19 0.9300
C19 C20 1.359(10)
C20 H20 0.9300
C21 H21A 0.9600
C21 H21B 0.9600
C21 H21C 0.9600

loop_
_geom_torsion_atom_site_label_1
_geom_torsion_atom_site_label_2
_geom_torsion_atom_site_label_3
_geom_torsion_atom_site_label_4
_geom_torsion
Cl1 C9 C10 C11 -179.0(6)
S1 C2 C3 C4 -175.1(5)
S1 C2 C3 C6 -0.6(12)
S2 N1 C1 C2 -177.7(5)
S2 N1 C5 C4 -159.5(4)
S2 C15 C16 C17 177.8(6)
S2 C15 C20 C19 -177.3(6)
O1 S2 N1 C1 -46.6(5)
O1 S2 N1 C5 178.3(4)
O1 S2 C15 C16 24.5(7)
O1 S2 C15 C20 -159.6(5)
O2 S2 N1 C1 -175.7(5)
O2 S2 N1 C5 49.1(5)
O2 S2 C15 C16 156.5(6)
O2 S2 C15 C20 -27.6(6)
N1 S2 C15 C16 -89.7(6)
N1 S2 C15 C20 86.2(6)
N1 C1 C2 S1 -177.8(4)
N1 C1 C2 C3 8.2(10)
C1 N1 C5 C4 65.1(6)
C1 C2 C3 C4 -1.8(11)
C1 C2 C3 C6 172.7(7)
C2 S1 C22 F1 -63.3(10)
C2 S1 C22 F2 -178.6(8)
C2 S1 C22 F3 62.1(9)
C2 C3 C4 C5 26.4(9)
C2 C3 C4 C12 154.5(7)
C2 C3 C6 C7 16.0(15)
C2 C3 C6 C11 -164.9(8)
C3 C4 C5 N1 -55.6(7)
C3 C4 C12 C11 23.1(6)
C3 C4 C12 C13 -91.6(7)
C3 C4 C12 C14 144.3(6)
C3 C6 C7 C8 179.1(9)
C3 C6 C11 C10 -177.8(7)
C3 C6 C11 C12 5.6(9)
C4 C3 C6 C7 -168.9(9)
C4 C3 C6 C11 10.2(8)
C5 N1 C1 C2 -40.8(8)
C5 C4 C12 C11 147.1(6)
C5 C4 C12 C13 32.5(8)
C5 C4 C12 C14 -91.6(8)
C6 C3 C4 C5 -149.3(6)
C6 C3 C4 C12 -21.2(7)
C6 C7 C8 C9 -2.2(17)
C6 C11 C12 C4 -17.9(8)
C6 C11 C12 C13 99.6(7)
C6 C11 C12 C14 -138.1(6)
C7 C6 C11 C10 1.4(12)
C7 C6 C11 C12 -175.2(8)
C7 C8 C9 Cl1 -179.3(9)
C7 C8 C9 C10 2.9(18)
C8 C9 C10 C11 -1.3(16)
C9 C10 C11 C6 -0.8(13)
C9 C10 C11 C12 175.3(8)
C10 C11 C12 C4 165.7(7)
C10 C11 C12 C13 -76.8(9)
C10 C11 C12 C14 45.6(10)
C11 C6 C7 C8 0.1(14)
C12 C4 C5 N1 -177.2(5)
C15 S2 N1 C1 69.0(5)
C15 S2 N1 C5 -66.2(5)
C15 C16 C17 C18 -0.9(13)
C16 C15 C20 C19 -1.3(11)
C16 C17 C18 C19 -0.6(14)
C16 C17 C18 C21 -179.5(8)
C17 C18 C19 C20 1.2(15)
C18 C19 C20 C15 -0.3(14)
C20 C15 C16 C17 1.8(11)
C21 C18 C19 C20 -180.0(8)
C22 S1 C2 C1 86.0(6)
C22 S1 C2 C3 -100.2(8)
